data_4301819
loop_
_publ_author_name
'Jos\'e Mart\'inez-Lillo'
'Donatella Armentano'
'Giovanni De Munno'
'Wolfgang Wernsdorfer'
'Juan Modesto Clemente-Juan'
'J. Krzystek'
'Francesc Lloret'
'Miguel Julve'
'Juan Faus'

_publ_contact_author_address
;Departament de Qu\'imica Inorg\`anica
Facultat de Qu\'imica de la Universitat de Val\`encia
Avda. Dr. Moliner 50
46100 Burjassot, Val\`encia 
Spain
;
_publ_contact_author_email juan.faus@uv.es
_publ_contact_author_name 'Juan Faus'
_publ_contact_author_phone 0034963544856
_publ_section_title
;
Heterotetranuclear Oxalato-Bridged ReIV3MII (M = Mn, Fe, Co, Ni, Cu)
Complexes: A New Example of a Single-Molecule Magnet (M = Ni)
;
_journal_name_full 'Inorganic Chemistry'
_journal_page_first 3027
_journal_page_last 3038
_journal_paper_doi 10.1021/ic8021497
_journal_volume 48
_journal_year 2009
_chemical_formula_sum 'C70 H144 Cl12 Cu N4 O12 Re3'
_chemical_formula_weight 2281.43
_chemical_name_systematic
; 
 ? 
;
_space_group_IT_number 2
_symmetry_cell_setting triclinic
_symmetry_space_group_name_Hall '-P 1'
_symmetry_space_group_name_H-M 'P -1'
_atom_sites_solution_hydrogens geom
_atom_sites_solution_primary direct
_atom_sites_solution_secondary difmap
_audit_creation_method SHELXL-97
_cell_angle_alpha 83.913(5)
_cell_angle_beta 83.705(6)
_cell_angle_gamma 80.444(5)
_cell_formula_units_Z 2
_cell_length_a 10.0463(14)
_cell_length_b 19.328(4)
_cell_length_c 25.511(5)
_cell_measurement_reflns_used 3041
_cell_measurement_temperature 296(2)
_cell_measurement_theta_max 17.72
_cell_measurement_theta_min 2.23
_cell_volume 4835.9(15)
_computing_cell_refinement 'Bruker-Nonius X8 APEX'
_computing_data_collection 'Bruker-Nonius X8 APEX'
_computing_data_reduction 'Bruker SAINT'
_computing_molecular_graphics 'Bruker SHELXTL'
_computing_publication_material 'Bruker SHELXTL'
_computing_structure_refinement 'SHELXL-97 (Sheldrick, 1997)'
_computing_structure_solution 'SHELXS-97 (Sheldrick, 1990)'
_diffrn_ambient_temperature 298(2)
_diffrn_measured_fraction_theta_full 0.981
_diffrn_measured_fraction_theta_max 0.981
_diffrn_measurement_device_type 'CCD area detector'
_diffrn_measurement_method 'phi and omega scans'
_diffrn_radiation_monochromator graphite
_diffrn_radiation_source 'fine-focus sealed tube'
_diffrn_radiation_type MoK\a
_diffrn_radiation_wavelength 0.71073
_diffrn_reflns_av_R_equivalents 0.0647
_diffrn_reflns_av_sigmaI/netI 0.0855
_diffrn_reflns_limit_h_max 9
_diffrn_reflns_limit_h_min -10
_diffrn_reflns_limit_k_max 19
_diffrn_reflns_limit_k_min -19
_diffrn_reflns_limit_l_max 25
_diffrn_reflns_limit_l_min -25
_diffrn_reflns_number 29643
_diffrn_reflns_theta_full 20.78
_diffrn_reflns_theta_max 20.78
_diffrn_reflns_theta_min 0.81
_exptl_absorpt_coefficient_mu 4.342
_exptl_absorpt_correction_T_max 0.672
_exptl_absorpt_correction_T_min 0.550
_exptl_absorpt_correction_type numerical
_exptl_absorpt_process_details sadabs
_exptl_crystal_colour yellow
_exptl_crystal_density_diffrn 1.567
_exptl_crystal_density_method 'not measured'
_exptl_crystal_description parallelepiped
_exptl_crystal_F_000 2292
_exptl_crystal_size_max 0.14
_exptl_crystal_size_mid 0.12
_exptl_crystal_size_min 0.08
_refine_diff_density_max 2.162
_refine_diff_density_min -0.833
_refine_diff_density_rms 0.175
_refine_ls_extinction_method none
_refine_ls_goodness_of_fit_ref 1.035
_refine_ls_hydrogen_treatment riding
_refine_ls_matrix_type full
_refine_ls_number_parameters 581
_refine_ls_number_reflns 9867
_refine_ls_number_restraints 0
_refine_ls_restrained_S_all 1.035
_refine_ls_R_factor_all 0.0998
_refine_ls_R_factor_gt 0.0604
_refine_ls_shift/su_max 0.001
_refine_ls_shift/su_mean 0.000
_refine_ls_structure_factor_coef Fsqd
_refine_ls_weighting_details 'calc w=1/[\s^2^(Fo^2^)+(0.1080P)^2^+0.0225P] where P=(Fo^2^+2Fc^2^)/3'
_refine_ls_weighting_scheme calc
_refine_ls_wR_factor_gt 0.1524
_refine_ls_wR_factor_ref 0.1891
_reflns_number_gt 6253
_reflns_number_total 9867
_reflns_threshold_expression >2sigma(I)
_cod_data_source_file ic8021497_si_001_4.cif
_cod_data_source_block 5
_cod_depositor_comments
;
The following automatic conversions were performed:
'_symmetry_cell_setting' value 'Triclinic' changed to 'triclinic'
according to '/home/saulius/struct/CIF-dictionaries/cif_core.dic'
dictionary named 'cif_core.dic' version 2.4.1 from 2010-06-29.

Automatic conversion script
Id: cif_fix_enum 1527 2010-12-29 10:47:43Z saulius 
;
_cod_database_code 4301819

loop_
_symmetry_equiv_pos_as_xyz
'x, y, z'
'-x, -y, -z'

loop_
_atom_site_label
_atom_site_type_symbol
_atom_site_fract_x
_atom_site_fract_y
_atom_site_fract_z
_atom_site_U_iso_or_equiv
_atom_site_adp_type
_atom_site_occupancy
_atom_site_symmetry_multiplicity
_atom_site_calc_flag
_atom_site_refinement_flags
_atom_site_disorder_assembly
_atom_site_disorder_group
Re1 Re 0.78765(7) 0.47506(4) 0.33034(3) 0.0572(3) Uani 1 1 d . . .
Cl1 Cl 0.9827(4) 0.5139(2) 0.28729(18) 0.0721(12) Uani 1 1 d . . .
Cl2 Cl 0.6530(5) 0.5766(2) 0.29956(19) 0.0841(14) Uani 1 1 d . . .
Cl3 Cl 0.8147(4) 0.5168(2) 0.40901(17) 0.0769(13) Uani 1 1 d . . .
Cl4 Cl 0.6004(5) 0.4269(3) 0.3681(2) 0.0968(17) Uani 1 1 d . . .
O2 O 0.8472(10) 0.3222(5) 0.2296(4) 0.060(3) Uani 1 1 d . . .
O1 O 0.9842(11) 0.2766(6) 0.3140(4) 0.071(3) Uani 1 1 d . . .
O3 O 0.9091(10) 0.3787(5) 0.3478(4) 0.062(3) Uani 1 1 d . . .
O4 O 0.7759(10) 0.4254(5) 0.2626(4) 0.053(3) Uani 1 1 d . . .
C1 C 0.9166(18) 0.3372(11) 0.3118(7) 0.069(5) Uani 1 1 d . . .
C2 C 0.8388(15) 0.3635(11) 0.2632(6) 0.054(4) Uani 1 1 d . . .
Cu1 Cu 0.95253(19) 0.22778(10) 0.24887(7) 0.0578(6) Uani 1 1 d . . .
Re2 Re 0.87184(6) -0.02407(3) 0.35345(3) 0.0592(3) Uani 1 1 d . . .
Cl5 Cl 0.9468(5) 0.0069(3) 0.4294(2) 0.0980(16) Uani 1 1 d . . .
Cl6 Cl 0.6940(4) -0.0703(2) 0.40108(18) 0.0744(13) Uani 1 1 d . . .
Cl7 Cl 1.0197(5) -0.1282(2) 0.3560(2) 0.1002(18) Uani 1 1 d . . .
Cl8 Cl 0.7977(6) -0.0426(3) 0.2734(2) 0.1114(19) Uani 1 1 d . . .
O5 O 1.0476(10) 0.1350(5) 0.2721(4) 0.061(3) Uani 1 1 d . . .
O6 O 0.7796(11) 0.1819(6) 0.2968(4) 0.073(3) Uani 1 1 d . . .
O7 O 0.7660(10) 0.0785(5) 0.3420(4) 0.067(3) Uani 1 1 d . . .
O8 O 1.0187(10) 0.0300(6) 0.3110(5) 0.071(3) Uani 1 1 d . . .
C4 C 0.8331(16) 0.1232(9) 0.3129(6) 0.053(4) Uani 1 1 d . . .
C3 C 0.9784(15) 0.0958(10) 0.2955(6) 0.054(4) Uani 1 1 d . . .
Re3 Re 1.16108(7) 0.21609(4) 0.04236(3) 0.0677(3) Uani 1 1 d . . .
Cl9 Cl 1.0271(5) 0.3280(3) 0.0343(2) 0.1010(18) Uani 1 1 d . . .
Cl10 Cl 1.3432(4) 0.2588(3) -0.00637(19) 0.0886(15) Uani 1 1 d . . .
Cl11 Cl 1.0728(5) 0.1808(4) -0.0282(2) 0.112(2) Uani 1 1 d . . .
Cl12 Cl 1.2835(4) 0.1032(3) 0.0585(2) 0.0896(15) Uani 1 1 d . . .
O12 O 1.1381(10) 0.2503(5) 0.1956(4) 0.062(3) Uani 1 1 d . . .
O9 O 0.9199(9) 0.1922(5) 0.1786(4) 0.061(3) Uani 1 1 d . . .
O10 O 1.0046(9) 0.1845(6) 0.0949(4) 0.064(3) Uani 1 1 d . . .
O11 O 1.2156(10) 0.2416(6) 0.1114(4) 0.063(3) Uani 1 1 d . . .
C6 C 1.1298(17) 0.2329(8) 0.1508(7) 0.054(4) Uani 1 1 d . . .
C5 C 1.0077(16) 0.2021(8) 0.1416(7) 0.051(4) Uiso 1 1 d . . .
N1 N 0.2831(13) 0.9419(7) 0.9056(5) 0.070(4) Uiso 1 1 d . . .
C7 C 0.3353(16) 0.9286(9) 0.9608(6) 0.069(5) Uiso 1 1 d . . .
H7A H 0.3081 0.9708 0.9793 0.083 Uiso 1 1 calc R . .
H7B H 0.4336 0.9191 0.9569 0.083 Uiso 1 1 calc R . .
C8 C 0.281(2) 0.8655(11) 0.9948(8) 0.112(7) Uiso 1 1 d . . .
H8A H 0.1822 0.8742 0.9989 0.135 Uiso 1 1 calc R . .
H8B H 0.3097 0.8226 0.9773 0.135 Uiso 1 1 calc R . .
C9 C 0.3351(19) 0.8578(10) 1.0480(7) 0.090(6) Uiso 1 1 d . . .
H9A H 0.4331 0.8535 1.0433 0.108 Uiso 1 1 calc R . .
H9B H 0.2998 0.8994 1.0664 0.108 Uiso 1 1 calc R . .
C10 C 0.295(2) 0.7939(11) 1.0803(9) 0.123(8) Uiso 1 1 d . . .
H10A H 0.2032 0.8048 1.0958 0.185 Uiso 1 1 calc R . .
H10B H 0.3543 0.7797 1.1078 0.185 Uiso 1 1 calc R . .
H10C H 0.3013 0.7563 1.0580 0.185 Uiso 1 1 calc R . .
C11 C 0.2976(17) 0.8735(9) 0.8801(7) 0.081(5) Uiso 1 1 d . . .
H11A H 0.2623 0.8834 0.8457 0.097 Uiso 1 1 calc R . .
H11B H 0.2425 0.8426 0.9017 0.097 Uiso 1 1 calc R . .
C12 C 0.442(2) 0.8353(11) 0.8728(8) 0.109(7) Uiso 1 1 d . . .
H12A H 0.4752 0.8202 0.9071 0.131 Uiso 1 1 calc R . .
H12B H 0.4998 0.8666 0.8536 0.131 Uiso 1 1 calc R . .
C13 C 0.444(2) 0.7699(11) 0.8414(8) 0.112(7) Uiso 1 1 d . . .
H13A H 0.4006 0.7849 0.8092 0.134 Uiso 1 1 calc R . .
H13B H 0.5380 0.7503 0.8314 0.134 Uiso 1 1 calc R . .
C14 C 0.375(2) 0.7137(12) 0.8724(9) 0.128(8) Uiso 1 1 d . . .
H14A H 0.3115 0.7341 0.8995 0.192 Uiso 1 1 calc R . .
H14B H 0.4417 0.6786 0.8885 0.192 Uiso 1 1 calc R . .
H14C H 0.3286 0.6922 0.8492 0.192 Uiso 1 1 calc R . .
C15 C 0.3597(18) 0.9952(10) 0.8757(7) 0.091(6) Uiso 1 1 d . . .
H15A H 0.3399 0.9983 0.8391 0.109 Uiso 1 1 calc R . .
H15B H 0.4554 0.9766 0.8765 0.109 Uiso 1 1 calc R . .
C16 C 0.339(2) 1.0701(11) 0.8919(8) 0.110(7) Uiso 1 1 d . . .
H16A H 0.3769 1.0697 0.9254 0.132 Uiso 1 1 calc R . .
H16B H 0.2429 1.0875 0.8970 0.132 Uiso 1 1 calc R . .
C17 C 0.407(3) 1.1202(15) 0.8499(11) 0.155(10) Uiso 1 1 d . . .
H17A H 0.5039 1.1031 0.8484 0.186 Uiso 1 1 calc R . .
H17B H 0.3787 1.1127 0.8161 0.186 Uiso 1 1 calc R . .
C18 C 0.393(4) 1.188(2) 0.8516(14) 0.256(19) Uiso 1 1 d . . .
H18A H 0.3129 1.2036 0.8739 0.384 Uiso 1 1 calc R . .
H18B H 0.3860 1.2109 0.8165 0.384 Uiso 1 1 calc R . .
H18C H 0.4708 1.1998 0.8656 0.384 Uiso 1 1 calc R . .
C19 C 0.1285(16) 0.9707(10) 0.9136(7) 0.080(5) Uiso 1 1 d . . .
H19A H 0.0826 0.9348 0.9339 0.096 Uiso 1 1 calc R . .
H19B H 0.1154 1.0112 0.9341 0.096 Uiso 1 1 calc R . .
C20 C 0.0654(16) 0.9915(9) 0.8635(6) 0.071(5) Uiso 1 1 d . . .
H20A H 0.0579 0.9501 0.8463 0.086 Uiso 1 1 calc R . .
H20B H 0.1198 1.0206 0.8397 0.086 Uiso 1 1 calc R . .
C21 C -0.0728(19) 1.0321(11) 0.8772(8) 0.104(7) Uiso 1 1 d . . .
H21A H -0.0643 1.0751 0.8921 0.125 Uiso 1 1 calc R . .
H21B H -0.1240 1.0042 0.9033 0.125 Uiso 1 1 calc R . .
C22 C -0.147(2) 1.0500(11) 0.8268(8) 0.121(8) Uiso 1 1 d . . .
H22A H -0.0995 1.0808 0.8023 0.181 Uiso 1 1 calc R . .
H22B H -0.2375 1.0729 0.8357 0.181 Uiso 1 1 calc R . .
H22C H -0.1495 1.0074 0.8110 0.181 Uiso 1 1 calc R . .
N2 N 0.2332(11) 0.6327(6) 0.3949(4) 0.048(3) Uiso 1 1 d . . .
C23 C 0.3001(15) 0.6653(8) 0.3459(6) 0.055(4) Uiso 1 1 d . . .
H23A H 0.2433 0.6662 0.3174 0.065 Uiso 1 1 calc R . .
H23B H 0.3853 0.6354 0.3368 0.065 Uiso 1 1 calc R . .
C24 C 0.3290(15) 0.7407(8) 0.3488(6) 0.064(5) Uiso 1 1 d . . .
H24A H 0.2449 0.7708 0.3590 0.076 Uiso 1 1 calc R . .
H24B H 0.3900 0.7400 0.3759 0.076 Uiso 1 1 calc R . .
C25 C 0.391(2) 0.7711(11) 0.2966(8) 0.103(7) Uiso 1 1 d . . .
H25A H 0.4151 0.8164 0.3016 0.124 Uiso 1 1 calc R . .
H25B H 0.4748 0.7403 0.2865 0.124 Uiso 1 1 calc R . .
C26 C 0.308(3) 0.7800(16) 0.2550(12) 0.196(13) Uiso 1 1 d . . .
H26A H 0.2911 0.7349 0.2474 0.295 Uiso 1 1 calc R . .
H26B H 0.3530 0.8023 0.2241 0.295 Uiso 1 1 calc R . .
H26C H 0.2241 0.8091 0.2649 0.295 Uiso 1 1 calc R . .
C27 C 0.3064(13) 0.6343(8) 0.4439(6) 0.054(4) Uiso 1 1 d . . .
H27A H 0.2595 0.6104 0.4739 0.064 Uiso 1 1 calc R . .
H27B H 0.3018 0.6829 0.4512 0.064 Uiso 1 1 calc R . .
C28 C 0.4550(15) 0.5998(9) 0.4387(6) 0.067(5) Uiso 1 1 d . . .
H28A H 0.4617 0.5515 0.4304 0.080 Uiso 1 1 calc R . .
H28B H 0.5049 0.6250 0.4102 0.080 Uiso 1 1 calc R . .
C29 C 0.5142(17) 0.6016(9) 0.4900(7) 0.074(5) Uiso 1 1 d . . .
H29A H 0.4580 0.5801 0.5184 0.089 Uiso 1 1 calc R . .
H29B H 0.6036 0.5733 0.4885 0.089 Uiso 1 1 calc R . .
C30 C 0.5259(18) 0.6733(10) 0.5030(7) 0.095(6) Uiso 1 1 d . . .
H30A H 0.5772 0.6962 0.4743 0.143 Uiso 1 1 calc R . .
H30B H 0.5710 0.6699 0.5346 0.143 Uiso 1 1 calc R . .
H30C H 0.4370 0.7003 0.5084 0.143 Uiso 1 1 calc R . .
C31 C 0.2326(15) 0.5555(7) 0.3854(6) 0.056(4) Uiso 1 1 d . . .
H31A H 0.1855 0.5552 0.3542 0.067 Uiso 1 1 calc R . .
H31B H 0.3257 0.5336 0.3774 0.067 Uiso 1 1 calc R . .
C32 C 0.1700(17) 0.5112(8) 0.4290(7) 0.073(5) Uiso 1 1 d . . .
H32A H 0.0759 0.5314 0.4371 0.088 Uiso 1 1 calc R . .
H32B H 0.2167 0.5100 0.4605 0.088 Uiso 1 1 calc R . .
C33 C 0.1778(16) 0.4358(8) 0.4135(6) 0.067(5) Uiso 1 1 d . . .
H33A H 0.1327 0.4374 0.3816 0.081 Uiso 1 1 calc R . .
H33B H 0.2721 0.4156 0.4058 0.081 Uiso 1 1 calc R . .
C34 C 0.1132(18) 0.3899(10) 0.4565(7) 0.092(6) Uiso 1 1 d . . .
H34A H 0.1618 0.3854 0.4874 0.139 Uiso 1 1 calc R . .
H34B H 0.1155 0.3441 0.4446 0.139 Uiso 1 1 calc R . .
H34C H 0.0207 0.4106 0.4651 0.139 Uiso 1 1 calc R . .
C35 C 0.0895(13) 0.6719(8) 0.4084(6) 0.052(4) Uiso 1 1 d . . .
H35A H 0.0492 0.6465 0.4393 0.063 Uiso 1 1 calc R . .
H35B H 0.0978 0.7179 0.4185 0.063 Uiso 1 1 calc R . .
C36 C -0.0054(15) 0.6825(9) 0.3677(6) 0.071(5) Uiso 1 1 d . . .
H36A H -0.0116 0.6374 0.3554 0.086 Uiso 1 1 calc R . .
H36B H 0.0279 0.7122 0.3378 0.086 Uiso 1 1 calc R . .
C37 C -0.1483(16) 0.7173(10) 0.3897(7) 0.080(5) Uiso 1 1 d . . .
H37A H -0.1865 0.6843 0.4161 0.096 Uiso 1 1 calc R . .
H37B H -0.1394 0.7584 0.4070 0.096 Uiso 1 1 calc R . .
C38 C -0.243(2) 0.7390(11) 0.3478(8) 0.108(7) Uiso 1 1 d . . .
H38A H -0.1955 0.7581 0.3164 0.162 Uiso 1 1 calc R . .
H38B H -0.3160 0.7741 0.3601 0.162 Uiso 1 1 calc R . .
H38C H -0.2798 0.6988 0.3400 0.162 Uiso 1 1 calc R . .
N3 N 0.3619(12) 0.1504(7) 0.3921(5) 0.060(4) Uiso 1 1 d . . .
C39 C 0.3167(17) 0.1046(9) 0.3543(7) 0.079(5) Uiso 1 1 d . . .
H39A H 0.2777 0.0666 0.3750 0.095 Uiso 1 1 calc R . .
H39B H 0.2458 0.1329 0.3349 0.095 Uiso 1 1 calc R . .
C40 C 0.428(2) 0.0729(13) 0.3147(9) 0.139(9) Uiso 1 1 d . . .
H40A H 0.4938 0.0410 0.3345 0.166 Uiso 1 1 calc R . .
H40B H 0.4741 0.1108 0.2975 0.166 Uiso 1 1 calc R . .
C41 C 0.390(2) 0.0327(12) 0.2712(9) 0.116(7) Uiso 1 1 d . . .
H41A H 0.3106 0.0588 0.2555 0.139 Uiso 1 1 calc R . .
H41B H 0.4639 0.0261 0.2435 0.139 Uiso 1 1 calc R . .
C42 C 0.360(3) -0.0369(17) 0.2965(13) 0.222(15) Uiso 1 1 d . . .
H42A H 0.4192 -0.0532 0.3238 0.333 Uiso 1 1 calc R . .
H42B H 0.3741 -0.0703 0.2703 0.333 Uiso 1 1 calc R . .
H42C H 0.2675 -0.0321 0.3116 0.333 Uiso 1 1 calc R . .
C43 C 0.4346(17) 0.2110(9) 0.3635(7) 0.080(5) Uiso 1 1 d . . .
H43A H 0.4575 0.2384 0.3900 0.095 Uiso 1 1 calc R . .
H43B H 0.5187 0.1905 0.3447 0.095 Uiso 1 1 calc R . .
C44 C 0.3511(19) 0.2603(10) 0.3244(7) 0.095(6) Uiso 1 1 d . . .
H44A H 0.2683 0.2829 0.3429 0.114 Uiso 1 1 calc R . .
H44B H 0.3266 0.2337 0.2978 0.114 Uiso 1 1 calc R . .
C45 C 0.4346(19) 0.3162(10) 0.2979(8) 0.099(6) Uiso 1 1 d . . .
H45A H 0.4648 0.3393 0.3254 0.119 Uiso 1 1 calc R . .
H45B H 0.5148 0.2927 0.2785 0.119 Uiso 1 1 calc R . .
C46 C 0.363(2) 0.3704(12) 0.2616(9) 0.132(8) Uiso 1 1 d . . .
H46A H 0.3388 0.3487 0.2327 0.198 Uiso 1 1 calc R . .
H46B H 0.4218 0.4041 0.2482 0.198 Uiso 1 1 calc R . .
H46C H 0.2831 0.3938 0.2802 0.198 Uiso 1 1 calc R . .
C47 C 0.4573(18) 0.1046(10) 0.4286(7) 0.086(6) Uiso 1 1 d . . .
H47A H 0.4127 0.0658 0.4450 0.104 Uiso 1 1 calc R . .
H47B H 0.5370 0.0845 0.4070 0.104 Uiso 1 1 calc R . .
C48 C 0.5040(17) 0.1399(9) 0.4720(7) 0.083(6) Uiso 1 1 d . . .
H48A H 0.4268 0.1564 0.4963 0.100 Uiso 1 1 calc R . .
H48B H 0.5453 0.1803 0.4567 0.100 Uiso 1 1 calc R . .
C49 C 0.6075(19) 0.0871(10) 0.5022(8) 0.098(6) Uiso 1 1 d . . .
H49A H 0.5665 0.0464 0.5168 0.117 Uiso 1 1 calc R . .
H49B H 0.6851 0.0713 0.4779 0.117 Uiso 1 1 calc R . .
C50 C 0.654(2) 0.1203(11) 0.5463(8) 0.112(7) Uiso 1 1 d . . .
H50A H 0.7072 0.1558 0.5316 0.168 Uiso 1 1 calc R . .
H50B H 0.7074 0.0849 0.5677 0.168 Uiso 1 1 calc R . .
H50C H 0.5762 0.1415 0.5677 0.168 Uiso 1 1 calc R . .
C51 C 0.2339(16) 0.1823(9) 0.4235(7) 0.074(5) Uiso 1 1 d . . .
H51A H 0.2580 0.2169 0.4442 0.089 Uiso 1 1 calc R . .
H51B H 0.1731 0.2076 0.3985 0.089 Uiso 1 1 calc R . .
C52 C 0.1587(17) 0.1366(9) 0.4589(7) 0.083(6) Uiso 1 1 d . . .
H52A H 0.2155 0.1126 0.4858 0.099 Uiso 1 1 calc R . .
H52B H 0.1334 0.1013 0.4393 0.099 Uiso 1 1 calc R . .
C53 C 0.0300(18) 0.1788(10) 0.4858(8) 0.094(6) Uiso 1 1 d . . .
H53A H -0.0119 0.1470 0.5121 0.113 Uiso 1 1 calc R . .
H53B H 0.0574 0.2145 0.5044 0.113 Uiso 1 1 calc R . .
C54 C -0.074(2) 0.2140(11) 0.4503(8) 0.111(7) Uiso 1 1 d . . .
H54A H -0.0411 0.2524 0.4288 0.166 Uiso 1 1 calc R . .
H54B H -0.1558 0.2315 0.4714 0.166 Uiso 1 1 calc R . .
H54C H -0.0938 0.1807 0.4279 0.166 Uiso 1 1 calc R . .
N4 N 0.7986(13) 0.5495(7) 0.1196(5) 0.070(4) Uiso 1 1 d . . .
C55 C 0.6702(16) 0.5498(9) 0.1568(7) 0.081(5) Uiso 1 1 d . . .
H55A H 0.6446 0.5031 0.1604 0.098 Uiso 1 1 calc R . .
H55B H 0.6883 0.5601 0.1915 0.098 Uiso 1 1 calc R . .
C56 C 0.5529(19) 0.6028(11) 0.1381(8) 0.110(7) Uiso 1 1 d . . .
H56A H 0.5247 0.5868 0.1069 0.132 Uiso 1 1 calc R . .
H56B H 0.5858 0.6471 0.1273 0.132 Uiso 1 1 calc R . .
C57 C 0.4259 0.6176 0.1782 0.249 Uiso 1 1 d . . .
H57B H 0.4488 0.6345 0.2100 0.299 Uiso 1 1 calc R . .
H57A H 0.3560 0.6519 0.1627 0.299 Uiso 1 1 calc R . .
C58 C 0.3928 0.5647 0.1868 0.201 Uiso 1 1 d . . .
H58A H 0.3141 0.5681 0.2119 0.301 Uiso 1 1 calc R . .
H58B H 0.4647 0.5316 0.2012 0.301 Uiso 1 1 calc R . .
H58C H 0.3713 0.5492 0.1547 0.301 Uiso 1 1 calc R . .
C59 C 0.7753(17) 0.5322(9) 0.0633(6) 0.075(5) Uiso 1 1 d . . .
H59A H 0.7129 0.5707 0.0478 0.090 Uiso 1 1 calc R . .
H59B H 0.8608 0.5295 0.0413 0.090 Uiso 1 1 calc R . .
C60 C 0.7210(19) 0.4659(10) 0.0623(7) 0.090(6) Uiso 1 1 d . . .
H60A H 0.6330 0.4689 0.0825 0.108 Uiso 1 1 calc R . .
H60B H 0.7813 0.4270 0.0785 0.108 Uiso 1 1 calc R . .
C61 C 0.707(2) 0.4524(12) 0.0054(9) 0.117(7) Uiso 1 1 d . . .
H61A H 0.6508 0.4929 -0.0108 0.141 Uiso 1 1 calc R . .
H61B H 0.7964 0.4489 -0.0141 0.141 Uiso 1 1 calc R . .
C62 C 0.649(2) 0.3884(13) -0.0009(10) 0.152(10) Uiso 1 1 d . . .
H62A H 0.7127 0.3472 0.0088 0.228 Uiso 1 1 calc R . .
H62B H 0.6320 0.3882 -0.0372 0.228 Uiso 1 1 calc R . .
H62C H 0.5663 0.3882 0.0215 0.228 Uiso 1 1 calc R . .
C63 C 0.8476(19) 0.6170(10) 0.1125(7) 0.089(6) Uiso 1 1 d . . .
H63A H 0.7787 0.6520 0.0970 0.107 Uiso 1 1 calc R . .
H63B H 0.9273 0.6131 0.0872 0.107 Uiso 1 1 calc R . .
C64 C 0.883(2) 0.6434(11) 0.1612(8) 0.109(7) Uiso 1 1 d . . .
H64A H 0.9314 0.6047 0.1825 0.131 Uiso 1 1 calc R . .
H64B H 0.8007 0.6618 0.1821 0.131 Uiso 1 1 calc R . .
C65 C 0.974(3) 0.7028(14) 0.1471(10) 0.152(10) Uiso 1 1 d . . .
H65A H 1.0590 0.6838 0.1284 0.182 Uiso 1 1 calc R . .
H65B H 0.9281 0.7405 0.1242 0.182 Uiso 1 1 calc R . .
C66 C 1.000(3) 0.7308(16) 0.1961(12) 0.197(13) Uiso 1 1 d . . .
H66A H 0.9168 0.7550 0.2122 0.295 Uiso 1 1 calc R . .
H66B H 1.0640 0.7630 0.1876 0.295 Uiso 1 1 calc R . .
H66C H 1.0363 0.6926 0.2203 0.295 Uiso 1 1 calc R . .
C67 C 0.9036(15) 0.4932(9) 0.1440(6) 0.073(5) Uiso 1 1 d . . .
H67A H 0.9135 0.5050 0.1793 0.087 Uiso 1 1 calc R . .
H67B H 0.8691 0.4488 0.1479 0.087 Uiso 1 1 calc R . .
C68 C 1.0419(17) 0.4826(10) 0.1140(7) 0.087(6) Uiso 1 1 d . . .
H68A H 1.0349 0.4695 0.0789 0.104 Uiso 1 1 calc R . .
H68B H 1.0793 0.5262 0.1102 0.104 Uiso 1 1 calc R . .
C69 C 1.1334(18) 0.4258(10) 0.1433(8) 0.098(6) Uiso 1 1 d . . .
H69A H 1.0945 0.3827 0.1475 0.118 Uiso 1 1 calc R . .
H69B H 1.1402 0.4394 0.1783 0.118 Uiso 1 1 calc R . .
C70 C 1.283(2) 0.4119(12) 0.1124(8) 0.125(8) Uiso 1 1 d . . .
H70A H 1.2753 0.4110 0.0753 0.188 Uiso 1 1 calc R . .
H70B H 1.3302 0.3674 0.1259 0.188 Uiso 1 1 calc R . .
H70C H 1.3320 0.4488 0.1175 0.188 Uiso 1 1 calc R . .

loop_
_atom_site_aniso_label
_atom_site_aniso_U_11
_atom_site_aniso_U_22
_atom_site_aniso_U_33
_atom_site_aniso_U_23
_atom_site_aniso_U_13
_atom_site_aniso_U_12
Re1 0.0625(5) 0.0539(5) 0.0547(5) -0.0130(3) -0.0080(3) -0.0007(3)
Cl1 0.069(3) 0.070(3) 0.077(3) -0.005(2) -0.008(2) -0.011(2)
Cl2 0.085(3) 0.079(3) 0.083(3) -0.020(3) -0.020(3) 0.022(3)
Cl3 0.086(3) 0.084(3) 0.065(3) -0.029(3) -0.022(2) 0.000(3)
Cl4 0.096(4) 0.113(4) 0.088(4) -0.029(3) 0.022(3) -0.042(3)
O2 0.087(8) 0.048(7) 0.045(7) -0.013(6) -0.012(6) -0.002(6)
O1 0.083(8) 0.055(8) 0.066(8) -0.001(6) -0.002(6) 0.009(7)
O3 0.080(8) 0.048(7) 0.053(7) -0.003(6) -0.019(6) 0.007(6)
O4 0.070(7) 0.039(7) 0.049(7) -0.011(5) -0.002(5) 0.002(6)
C1 0.073(13) 0.067(15) 0.066(14) -0.013(12) 0.017(11) -0.018(11)
C2 0.047(10) 0.080(15) 0.036(11) 0.002(10) -0.019(8) -0.011(10)
Cu1 0.0707(13) 0.0474(13) 0.0526(13) -0.0047(10) -0.0037(10) -0.0025(10)
Re2 0.0545(4) 0.0458(5) 0.0724(5) 0.0021(4) -0.0008(4) -0.0021(3)
Cl5 0.112(4) 0.090(4) 0.101(4) -0.011(3) -0.028(3) -0.030(3)
Cl6 0.068(3) 0.066(3) 0.086(3) 0.005(3) 0.007(2) -0.018(2)
Cl7 0.083(3) 0.050(3) 0.152(5) 0.012(3) 0.007(3) 0.010(2)
Cl8 0.135(5) 0.140(5) 0.064(3) -0.015(3) -0.009(3) -0.035(4)
O5 0.050(7) 0.053(7) 0.077(8) 0.011(6) 0.010(6) -0.020(6)
O6 0.079(8) 0.048(8) 0.079(9) 0.006(7) -0.001(6) 0.016(6)
O7 0.061(7) 0.046(7) 0.084(9) -0.001(6) 0.005(6) 0.007(6)
O8 0.055(7) 0.040(7) 0.106(10) 0.026(7) 0.000(6) 0.002(6)
C4 0.057(11) 0.046(12) 0.055(11) 0.001(9) 0.012(9) -0.018(10)
C3 0.037(10) 0.070(14) 0.049(11) -0.004(10) -0.011(8) 0.012(10)
Re3 0.0548(5) 0.0888(6) 0.0550(5) -0.0112(4) -0.0041(3) 0.0047(4)
Cl9 0.082(3) 0.113(4) 0.088(4) 0.005(3) -0.007(3) 0.033(3)
Cl10 0.069(3) 0.108(4) 0.078(3) 0.006(3) 0.008(2) -0.002(3)
Cl11 0.085(4) 0.188(6) 0.067(3) -0.044(4) -0.006(3) -0.010(4)
Cl12 0.069(3) 0.084(4) 0.113(4) -0.019(3) -0.014(3) 0.007(3)
O12 0.081(8) 0.048(7) 0.060(8) 0.001(6) -0.015(6) -0.012(6)
O9 0.054(6) 0.065(8) 0.060(7) -0.003(6) 0.008(6) -0.010(5)
O10 0.053(6) 0.088(9) 0.052(7) -0.028(6) 0.007(5) -0.006(6)
O11 0.043(6) 0.098(9) 0.043(7) -0.003(6) 0.006(5) -0.008(6)
C6 0.077(12) 0.034(10) 0.045(12) -0.009(9) -0.015(10) 0.017(8)

loop_
_atom_type_symbol
_atom_type_description
_atom_type_scat_dispersion_real
_atom_type_scat_dispersion_imag
_atom_type_scat_source
C C 0.0033 0.0016 'International Tables Vol C Tables 4.2.6.8 and 6.1.1.4'
H H 0.0000 0.0000 'International Tables Vol C Tables 4.2.6.8 and 6.1.1.4'
N N 0.0061 0.0033 'International Tables Vol C Tables 4.2.6.8 and 6.1.1.4'
O O 0.0106 0.0060 'International Tables Vol C Tables 4.2.6.8 and 6.1.1.4'
Cl Cl 0.1484 0.1585 'International Tables Vol C Tables 4.2.6.8 and 6.1.1.4'
Cu Cu 0.3201 1.2651 'International Tables Vol C Tables 4.2.6.8 and 6.1.1.4'
Re Re -1.0185 7.2310 'International Tables Vol C Tables 4.2.6.8 and 6.1.1.4'

loop_
_geom_angle_atom_site_label_1
_geom_angle_atom_site_label_2
_geom_angle_atom_site_label_3
_geom_angle
_geom_angle_site_symmetry_1
_geom_angle_site_symmetry_3
_geom_angle_publ_flag
O3 Re1 O4 79.7(4) . . ?
O3 Re1 Cl3 93.3(3) . . ?
O4 Re1 Cl3 173.0(3) . . ?
O3 Re1 Cl2 172.1(3) . . ?
O4 Re1 Cl2 92.4(3) . . ?
Cl3 Re1 Cl2 94.58(16) . . ?
O3 Re1 Cl4 89.3(3) . . ?
O4 Re1 Cl4 87.8(3) . . ?
Cl3 Re1 Cl4 91.37(17) . . ?
Cl2 Re1 Cl4 91.5(2) . . ?
O3 Re1 Cl1 87.0(3) . . ?
O4 Re1 Cl1 87.2(3) . . ?
Cl3 Re1 Cl1 93.25(16) . . ?
Cl2 Re1 Cl1 91.54(17) . . ?
Cl4 Re1 Cl1 174.24(17) . . ?
C2 O2 Cu1 114.0(11) . . ?
C1 O1 Cu1 108.5(11) . . ?
C1 O3 Re1 112.5(11) . . ?
C2 O4 Re1 114.1(10) . . ?
O1 C1 O3 123.3(18) . . ?
O1 C1 C2 118.9(17) . . ?
O3 C1 C2 117.8(18) . . ?
O2 C2 O4 128.1(14) . . ?
O2 C2 C1 116.1(17) . . ?
O4 C2 C1 115.8(16) . . ?
O5 Cu1 O2 176.2(4) . . ?
O5 Cu1 O9 90.9(4) . . ?
O2 Cu1 O9 91.3(4) . . ?
O5 Cu1 O1 95.8(5) . . ?
O2 Cu1 O1 82.2(4) . . ?
O9 Cu1 O1 172.4(4) . . ?
O5 Cu1 O12 90.3(4) . . ?
O2 Cu1 O12 93.2(4) . . ?
O9 Cu1 O12 77.8(4) . . ?
O1 Cu1 O12 98.7(4) . . ?
O5 Cu1 O6 80.1(4) . . ?
O2 Cu1 O6 96.6(4) . . ?
O9 Cu1 O6 94.8(4) . . ?
O1 Cu1 O6 89.8(4) . . ?
O12 Cu1 O6 167.8(4) . . ?
O8 Re2 O7 77.6(4) . . ?
O8 Re2 Cl7 91.7(3) . . ?
O7 Re2 Cl7 169.3(3) . . ?
O8 Re2 Cl6 172.9(3) . . ?
O7 Re2 Cl6 95.4(3) . . ?
Cl7 Re2 Cl6 95.24(17) . . ?
O8 Re2 Cl5 86.6(4) . . ?
O7 Re2 Cl5 88.8(3) . . ?
Cl7 Re2 Cl5 91.7(2) . . ?
Cl6 Re2 Cl5 92.15(18) . . ?
O8 Re2 Cl8 88.9(3) . . ?
O7 Re2 Cl8 86.0(3) . . ?
Cl7 Re2 Cl8 92.8(2) . . ?
Cl6 Re2 Cl8 91.77(18) . . ?
Cl5 Re2 Cl8 173.8(2) . . ?
C3 O5 Cu1 115.4(10) . . ?
C4 O6 Cu1 103.2(10) . . ?
C4 O7 Re2 115.2(10) . . ?
C3 O8 Re2 116.1(10) . . ?
O6 C4 O7 122.6(14) . . ?
O6 C4 C3 121.1(15) . . ?
O7 C4 C3 116.0(15) . . ?
O5 C3 O8 125.7(14) . . ?
O5 C3 C4 119.3(16) . . ?
O8 C3 C4 114.9(16) . . ?
O11 Re3 O10 79.8(4) . . ?
O11 Re3 Cl11 171.4(3) . . ?
O10 Re3 Cl11 91.6(3) . . ?
O11 Re3 Cl10 92.3(3) . . ?
O10 Re3 Cl10 172.0(3) . . ?
Cl11 Re3 Cl10 96.30(19) . . ?
O11 Re3 Cl12 88.8(3) . . ?
O10 Re3 Cl12 88.0(3) . . ?
Cl11 Re3 Cl12 90.7(2) . . ?
Cl10 Re3 Cl12 93.37(17) . . ?
O11 Re3 Cl9 87.9(3) . . ?
O10 Re3 Cl9 87.1(3) . . ?
Cl11 Re3 Cl9 92.0(2) . . ?
Cl10 Re3 Cl9 91.14(18) . . ?
Cl12 Re3 Cl9 174.47(18) . . ?
C6 O12 Cu1 109.1(10) . . ?
C5 O9 Cu1 114.3(10) . . ?
C5 O10 Re3 112.5(10) . . ?
C6 O11 Re3 113.9(10) . . ?
O12 C6 O11 124.3(15) . . ?
O12 C6 C5 118.4(16) . . ?
O11 C6 C5 117.2(14) . . ?
O9 C5 O10 123.7(14) . . ?
O9 C5 C6 120.3(15) . . ?
O10 C5 C6 115.9(14) . . ?
C15 N1 C11 114.5(13) . . ?
C15 N1 C7 106.0(12) . . ?
C11 N1 C7 110.5(13) . . ?
C15 N1 C19 111.5(13) . . ?
C11 N1 C19 107.1(12) . . ?
C7 N1 C19 107.1(12) . . ?
N1 C7 C8 112.6(13) . . ?
C9 C8 C7 108.4(16) . . ?
C10 C9 C8 110.2(16) . . ?
N1 C11 C12 114.4(14) . . ?
C11 C12 C13 109.2(16) . . ?
C14 C13 C12 112.9(18) . . ?
N1 C15 C16 120.5(16) . . ?
C15 C16 C17 112.0(19) . . ?
C18 C17 C16 124(3) . . ?
C20 C19 N1 113.6(14) . . ?
C19 C20 C21 107.1(15) . . ?
C20 C21 C22 109.0(17) . . ?
C23 N2 C27 113.4(11) . . ?
C23 N2 C35 111.7(11) . . ?
C27 N2 C35 104.7(10) . . ?
C23 N2 C31 106.4(10) . . ?
C27 N2 C31 108.8(10) . . ?
C35 N2 C31 111.9(10) . . ?
N2 C23 C24 115.6(12) . . ?
C25 C24 C23 112.2(14) . . ?
C26 C25 C24 115(2) . . ?
N2 C27 C28 113.9(12) . . ?
C29 C28 C27 108.9(13) . . ?
C30 C29 C28 114.3(15) . . ?
C32 C31 N2 117.0(12) . . ?
C31 C32 C33 110.6(13) . . ?
C34 C33 C32 111.9(14) . . ?
C36 C35 N2 118.2(12) . . ?
C35 C36 C37 111.0(14) . . ?
C38 C37 C36 113.0(15) . . ?
C51 N3 C47 110.5(13) . . ?
C51 N3 C39 105.9(12) . . ?
C47 N3 C39 109.3(13) . . ?
C51 N3 C43 108.7(12) . . ?
C47 N3 C43 108.6(12) . . ?
C39 N3 C43 113.7(12) . . ?
C40 C39 N3 114.9(15) . . ?
C39 C40 C41 118.6(19) . . ?
C42 C41 C40 107(2) . . ?
C44 C43 N3 114.2(13) . . ?
C43 C44 C45 109.3(15) . . ?
C46 C45 C44 115.3(17) . . ?
C48 C47 N3 117.0(15) . . ?
C47 C48 C49 109.6(15) . . ?
C50 C49 C48 110.9(16) . . ?
C52 C51 N3 118.9(15) . . ?
C51 C52 C53 110.9(16) . . ?
C54 C53 C52 116.5(17) . . ?
C63 N4 C55 113.3(14) . . ?
C63 N4 C67 109.9(13) . . ?
C55 N4 C67 105.9(12) . . ?
C63 N4 C59 106.2(13) . . ?
C55 N4 C59 111.0(12) . . ?
C67 N4 C59 110.6(13) . . ?
C56 C55 N4 113.1(14) . . ?
C55 C56 C57 117.0(15) . . ?
C58 C57 C56 102.9(8) . . ?
C60 C59 N4 114.6(14) . . ?
C59 C60 C61 110.4(16) . . ?
C62 C61 C60 115.7(19) . . ?
N4 C63 C64 116.1(16) . . ?
C63 C64 C65 111.3(18) . . ?
C66 C65 C64 110(2) . . ?
C68 C67 N4 116.1(14) . . ?
C69 C68 C67 109.5(15) . . ?
C68 C69 C70 111.5(16) . . ?

loop_
_geom_bond_atom_site_label_1
_geom_bond_atom_site_label_2
_geom_bond_distance
_geom_bond_site_symmetry_2
_geom_bond_publ_flag
Re1 O3 2.084(10) . ?
Re1 O4 2.086(9) . ?
Re1 Cl3 2.300(4) . ?
Re1 Cl2 2.307(4) . ?
Re1 Cl4 2.307(5) . ?
Re1 Cl1 2.335(4) . ?
O2 C2 1.219(18) . ?
O2 Cu1 1.994(10) . ?
O1 C1 1.252(19) . ?
O1 Cu1 2.075(11) . ?
O3 C1 1.271(19) . ?
O4 C2 1.256(19) . ?
C1 C2 1.53(2) . ?
Cu1 O5 1.952(10) . ?
Cu1 O9 2.063(10) . ?
Cu1 O12 2.258(11) . ?
Cu1 O6 2.263(11) . ?
Re2 O8 2.089(10) . ?
Re2 O7 2.096(10) . ?
Re2 Cl7 2.294(4) . ?
Re2 Cl6 2.300(4) . ?
Re2 Cl5 2.323(5) . ?
Re2 Cl8 2.330(5) . ?
O5 C3 1.183(17) . ?
O6 C4 1.222(17) . ?
O7 C4 1.303(16) . ?
O8 C3 1.302(18) . ?
C4 C3 1.50(2) . ?
Re3 O11 2.032(10) . ?
Re3 O10 2.079(9) . ?
Re3 Cl11 2.303(5) . ?
Re3 Cl10 2.315(4) . ?
Re3 Cl12 2.339(5) . ?
Re3 Cl9 2.352(5) . ?
O12 C6 1.241(16) . ?
O9 C5 1.241(16) . ?
O10 C5 1.279(17) . ?
O11 C6 1.267(17) . ?
C6 C5 1.50(2) . ?
N1 C15 1.48(2) . ?
N1 C11 1.51(2) . ?
N1 C7 1.538(19) . ?
N1 C19 1.560(19) . ?
C7 C8 1.56(2) . ?
C8 C9 1.50(2) . ?
C9 C10 1.50(2) . ?
C11 C12 1.51(2) . ?
C12 C13 1.56(3) . ?
C13 C14 1.49(2) . ?
C15 C16 1.52(2) . ?
C16 C17 1.55(3) . ?
C17 C18 1.30(4) . ?
C19 C20 1.48(2) . ?
C20 C21 1.50(2) . ?
C21 C22 1.53(2) . ?
N2 C23 1.484(16) . ?
N2 C27 1.523(17) . ?
N2 C35 1.536(17) . ?
N2 C31 1.538(17) . ?
C23 C24 1.542(19) . ?
C24 C25 1.51(2) . ?
C25 C26 1.40(3) . ?
C27 C28 1.528(19) . ?
C28 C29 1.50(2) . ?
C29 C30 1.49(2) . ?
C31 C32 1.480(19) . ?
C32 C33 1.54(2) . ?
C33 C34 1.50(2) . ?
C35 C36 1.461(19) . ?
C36 C37 1.55(2) . ?
C37 C38 1.49(2) . ?
N3 C51 1.515(19) . ?
N3 C47 1.52(2) . ?
N3 C39 1.526(19) . ?
N3 C43 1.556(19) . ?
C39 C40 1.52(3) . ?
C40 C41 1.54(3) . ?
C41 C42 1.49(3) . ?
C43 C44 1.52(2) . ?
C44 C45 1.53(2) . ?
C45 C46 1.47(3) . ?
C47 C48 1.52(2) . ?
C48 C49 1.54(2) . ?
C49 C50 1.50(2) . ?
C51 C52 1.44(2) . ?
C52 C53 1.54(2) . ?
C53 C54 1.49(2) . ?
N4 C63 1.457(19) . ?
N4 C55 1.515(19) . ?
N4 C67 1.518(19) . ?
N4 C59 1.559(19) . ?
C55 C56 1.51(2) . ?
C56 C57 1.551(19) . ?
C57 C58 1.1184 . ?
C59 C60 1.48(2) . ?
C60 C61 1.53(2) . ?
C61 C62 1.48(3) . ?
C63 C64 1.49(2) . ?
C64 C65 1.57(3) . ?
C65 C66 1.48(3) . ?
C67 C68 1.50(2) . ?
C68 C69 1.50(2) . ?
C69 C70 1.61(2) . ?
